data_1506373
loop_
_publ_author_name
'Nygren, Cara L.'
'Wilson, Chick C.'
'Turner, John F. C.'

_publ_section_title
;
 Electron and nuclear positions in the short hydrogen bond in
 urotropine-N-oxide.formic acid.
;
_journal_issue 9
_journal_name_full 'The journal of physical chemistry. A'
_journal_page_first 1911
_journal_page_last 1919
_journal_paper_doi 10.1021/jp047187r
_journal_volume 109
_journal_year 2005
_chemical_formula_moiety 'C6 H12 N4 O, C H2 O2'
_chemical_formula_sum 'C7 H14 N4 O3'
_chemical_formula_weight 202.22
_chemical_name_systematic
; 
urotropine-N-oxide^.^formic acid
;
_space_group_IT_number 14
_symmetry_cell_setting monoclinic
_symmetry_space_group_name_Hall '-P 2yn'
_symmetry_space_group_name_H-M 'P 1 21/n 1'
_atom_sites_solution_hydrogens geom
_atom_sites_solution_primary direct
_atom_sites_solution_secondary difmap
_audit_creation_method SHELXL-97
_cell_angle_alpha 90.00
_cell_angle_beta 95.446(5)
_cell_angle_gamma 90.00
_cell_formula_units_Z 4
_cell_length_a 6.7679(19)
_cell_length_b 6.779(2)
_cell_length_c 19.487(6)
_cell_measurement_reflns_used 7122
_cell_measurement_temperature 148(2)
_cell_measurement_theta_max 28.34
_cell_measurement_theta_min 2.10
_cell_volume 890.0(5)
_computing_cell_refinement 'SAINT (Bruker 1997)'
_computing_data_collection 'SMART (Bruker 1997)'
_computing_data_reduction 'SAINT (Bruker 1997)'
_computing_molecular_graphics 'SHELXTL (Sheldrick, 1997)'
_computing_publication_material 'SHELXTL (Sheldrick, 1997)'
_computing_structure_refinement 'SHELX-97 (Sheldrick, 1997)'
_computing_structure_solution 'SHELX-97 (Sheldrick, 1997)'
_diffrn_ambient_temperature 148(2)
_diffrn_detector_area_resol_mean 'not measured'
_diffrn_measured_fraction_theta_full 0.971
_diffrn_measured_fraction_theta_max 0.971
_diffrn_measurement_device_type 'Bruker AXS CCD'
_diffrn_measurement_method 'phi and omega scans'
_diffrn_radiation_monochromator graphite
_diffrn_radiation_source 'fine-focus sealed tube'
_diffrn_radiation_type MoK\a
_diffrn_radiation_wavelength 0.71073
_diffrn_reflns_av_R_equivalents 0.0232
_diffrn_reflns_av_sigmaI/netI 0.0182
_diffrn_reflns_limit_h_max 8
_diffrn_reflns_limit_h_min -9
_diffrn_reflns_limit_k_max 9
_diffrn_reflns_limit_k_min -8
_diffrn_reflns_limit_l_max 25
_diffrn_reflns_limit_l_min -25
_diffrn_reflns_number 9144
_diffrn_reflns_theta_full 28.34
_diffrn_reflns_theta_max 28.34
_diffrn_reflns_theta_min 2.10
_diffrn_standards_number 0
_exptl_absorpt_coefficient_mu 0.119
_exptl_absorpt_correction_T_max 0.980
_exptl_absorpt_correction_T_min 0.842
_exptl_absorpt_correction_type multi-scan
_exptl_absorpt_process_details '(SADABS; Sheldrick, 1996)'
_exptl_crystal_colour colorless
_exptl_crystal_density_diffrn 1.509
_exptl_crystal_density_meas ?
_exptl_crystal_density_method 'not measured'
_exptl_crystal_description fragment
_exptl_crystal_F_000 432
_exptl_crystal_size_max 0.32
_exptl_crystal_size_mid 0.19
_exptl_crystal_size_min 0.17
_refine_diff_density_max 0.388
_refine_diff_density_min -0.186
_refine_diff_density_rms 0.049
_refine_ls_extinction_method none
_refine_ls_goodness_of_fit_ref 1.037
_refine_ls_hydrogen_treatment constr
_refine_ls_matrix_type full
_refine_ls_number_parameters 131
_refine_ls_number_reflns 2145
_refine_ls_number_restraints 0
_refine_ls_restrained_S_all 1.037
_refine_ls_R_factor_all 0.0393
_refine_ls_R_factor_gt 0.0349
_refine_ls_shift/su_max 0.000
_refine_ls_shift/su_mean 0.000
_refine_ls_structure_factor_coef Fsqd
_refine_ls_weighting_details 'calc w=1/[\s^2^(Fo^2^)+(0.0600P)^2^+0.2951P] where P=(Fo^2^+2Fc^2^)/3'
_refine_ls_weighting_scheme calc
_refine_ls_wR_factor_gt 0.0990
_refine_ls_wR_factor_ref 0.1043
_reflns_number_gt 1900
_reflns_number_total 2145
_reflns_threshold_expression I>2\s(I)
_cod_data_source_file jp047187rsi20040628_073905.cif
_cod_data_source_block oct27m
_cod_depositor_comments
;
The following automatic conversions were performed:

'_symmetry_cell_setting' value 'Monoclinic' changed to 'monoclinic'
according to /home/saulius/struct/CIF-dictionaries/cif_core.dic
dictionary named 'cif_core.dic' version 2.4.1 from 2010-06-29.

Automatic conversion script
Id: cif_fix_values 1715 2011-07-08 13:25:40Z adriana 

The following automatic conversions were performed:

'_exptl_crystal_density_meas' value 'not measured' was changed to '?'
- the value is perceived as not measured.

Automatic conversion script
Id: cif_fix_values 3008 2015-01-20 13:52:24Z robertas 
;
_cod_original_cell_volume 890.0(4)
_cod_original_sg_symbol_H-M 'P 21/n'
_cod_database_code 1506373

loop_
_symmetry_equiv_pos_as_xyz
'x, y, z'
'-x+1/2, y+1/2, -z+1/2'
'-x, -y, -z'
'x-1/2, -y-1/2, z-1/2'

loop_
_atom_site_label
_atom_site_type_symbol
_atom_site_fract_x
_atom_site_fract_y
_atom_site_fract_z
_atom_site_U_iso_or_equiv
_atom_site_adp_type
_atom_site_occupancy
_atom_site_symmetry_multiplicity
_atom_site_calc_flag
_atom_site_refinement_flags
N1 N 0.16103(13) 0.90580(12) 0.09851(4) 0.0151(2) Uani 1 1 d .
N3 N 0.32089(14) 0.67713(13) 0.18179(5) 0.0187(2) Uani 1 1 d .
O1 O 0.08080(12) 1.09438(11) 0.08842(4) 0.0205(2) Uani 1 1 d .
N4 N 0.43217(13) 0.70104(14) 0.06618(5) 0.0201(2) Uani 1 1 d .
C1 C 0.34101(15) 0.89319(16) 0.05733(5) 0.0178(2) Uani 1 1 d .
H1A H 0.2995 0.9162 0.0079 0.021 Uiso 1 1 calc R
H1B H 0.4382 0.9965 0.0732 0.021 Uiso 1 1 calc R
N2 N 0.10915(14) 0.55472(13) 0.08245(5) 0.0187(2) Uani 1 1 d .
O2 O -0.24820(12) 1.13012(14) 0.12915(4) 0.0270(2) Uani 1 1 d .
C2 C 0.01441(15) 0.74479(16) 0.07325(5) 0.0180(2) Uani 1 1 d .
H2A H -0.1036 0.7501 0.0996 0.022 Uiso 1 1 calc R
H2B H -0.0299 0.7657 0.0239 0.022 Uiso 1 1 calc R
O3 O -0.39624(14) 1.20978(15) 0.22281(5) 0.0340(2) Uani 1 1 d .
C5 C 0.49244(16) 0.66906(17) 0.14022(6) 0.0217(2) Uani 1 1 d .
H5A H 0.5901 0.7712 0.1568 0.026 Uiso 1 1 calc R
H5B H 0.5577 0.5387 0.1465 0.026 Uiso 1 1 calc R
C3 C 0.22906(16) 0.86948(16) 0.17424(5) 0.0177(2) Uani 1 1 d .
H3A H 0.3253 0.9724 0.1912 0.021 Uiso 1 1 calc R
H3B H 0.1139 0.8761 0.2019 0.021 Uiso 1 1 calc R
C6 C 0.17573(16) 0.52507(16) 0.15613(6) 0.0204(2) Uani 1 1 d .
H6A H 0.0595 0.5301 0.1833 0.024 Uiso 1 1 calc R
H6B H 0.2370 0.3930 0.1625 0.024 Uiso 1 1 calc R
C7 C -0.24836(17) 1.17938(16) 0.19265(6) 0.0223(2) Uani 1 1 d .
H7 H -0.1230 1.1936 0.2186 0.027 Uiso 1 1 calc R
C4 C 0.28424(17) 0.54886(17) 0.04251(6) 0.0219(2) Uani 1 1 d .
H4A H 0.2410 0.5701 -0.0069 0.026 Uiso 1 1 calc R
H4B H 0.3467 0.4169 0.0473 0.026 Uiso 1 1 calc R
H1 H -0.080(4) 1.111(4) 0.1143(14) 0.095(9) Uiso 1 1 d .

loop_
_atom_site_aniso_label
_atom_site_aniso_U_11
_atom_site_aniso_U_22
_atom_site_aniso_U_33
_atom_site_aniso_U_23
_atom_site_aniso_U_13
_atom_site_aniso_U_12
N1 0.0170(4) 0.0126(4) 0.0156(4) 0.0002(3) 0.0022(3) 0.0004(3)
N3 0.0214(4) 0.0169(4) 0.0174(4) 0.0010(3) -0.0003(3) -0.0003(3)
O1 0.0247(4) 0.0128(4) 0.0245(4) 0.0027(3) 0.0046(3) 0.0040(3)
N4 0.0192(4) 0.0212(5) 0.0201(5) -0.0020(3) 0.0034(3) 0.0018(3)
C1 0.0181(5) 0.0197(5) 0.0163(5) 0.0006(4) 0.0051(4) -0.0018(4)
N2 0.0215(4) 0.0151(4) 0.0192(4) -0.0014(3) 0.0005(3) -0.0010(3)
O2 0.0200(4) 0.0347(5) 0.0259(5) -0.0053(4) -0.0002(3) 0.0016(3)
C2 0.0166(5) 0.0169(5) 0.0201(5) -0.0006(4) -0.0006(4) -0.0027(4)
O3 0.0294(5) 0.0360(5) 0.0384(5) -0.0013(4) 0.0135(4) 0.0033(4)
C5 0.0179(5) 0.0236(5) 0.0230(6) 0.0006(4) -0.0012(4) 0.0024(4)
C3 0.0233(5) 0.0167(5) 0.0131(5) -0.0010(4) 0.0015(4) -0.0011(4)
C6 0.0249(5) 0.0157(5) 0.0202(5) 0.0018(4) 0.0005(4) -0.0022(4)
C7 0.0212(5) 0.0201(5) 0.0257(6) 0.0001(4) 0.0025(4) -0.0004(4)
C4 0.0255(5) 0.0193(5) 0.0210(5) -0.0059(4) 0.0031(4) 0.0012(4)

loop_
_atom_type_symbol
_atom_type_description
_atom_type_scat_dispersion_real
_atom_type_scat_dispersion_imag
_atom_type_scat_source
C C 0.0033 0.0016 'International Tables Vol C Tables 4.2.6.8 and 6.1.1.4'
H H 0.0000 0.0000 'International Tables Vol C Tables 4.2.6.8 and 6.1.1.4'
N N 0.0061 0.0033 'International Tables Vol C Tables 4.2.6.8 and 6.1.1.4'
O O 0.0106 0.0060 'International Tables Vol C Tables 4.2.6.8 and 6.1.1.4'

loop_
_geom_angle_atom_site_label_1
_geom_angle_atom_site_label_2
_geom_angle_atom_site_label_3
_geom_angle
O1 N1 C1 107.28(7)
O1 N1 C3 111.24(7)
C1 N1 C3 108.54(8)
O1 N1 C2 112.19(8)
C1 N1 C2 108.55(8)
C3 N1 C2 108.94(8)
C3 N3 C6 109.21(8)
C3 N3 C5 109.27(8)
C6 N3 C5 108.67(9)
N1 O1 H1 111.6(13)
C1 N4 C5 108.91(8)
C1 N4 C4 108.82(8)
C5 N4 C4 108.54(9)
N4 C1 N1 109.97(8)
N4 C1 H1A 109.7
N1 C1 H1A 109.7
N4 C1 H1B 109.7
N1 C1 H1B 109.7
H1A C1 H1B 108.2
C2 N2 C6 109.46(8)
C2 N2 C4 109.12(8)
C6 N2 C4 108.79(9)
C7 O2 H1 110.3(13)
N2 C2 N1 109.34(8)
N2 C2 H2A 109.8
N1 C2 H2A 109.8
N2 C2 H2B 109.8
N1 C2 H2B 109.8
H2A C2 H2B 108.3
N4 C5 N3 111.79(8)
N4 C5 H5A 109.3
N3 C5 H5A 109.3
N4 C5 H5B 109.3
N3 C5 H5B 109.3
H5A C5 H5B 107.9
N3 C3 N1 109.37(8)
N3 C3 H3A 109.8
N1 C3 H3A 109.8
N3 C3 H3B 109.8
N1 C3 H3B 109.8
H3A C3 H3B 108.2
N3 C6 N2 111.45(8)
N3 C6 H6A 109.3
N2 C6 H6A 109.3
N3 C6 H6B 109.3
N2 C6 H6B 109.3
H6A C6 H6B 108.0
O3 C7 O2 125.62(11)
O3 C7 H7 117.2
O2 C7 H7 117.2
N2 C4 N4 111.67(8)
N2 C4 H4A 109.3
N4 C4 H4A 109.3
N2 C4 H4B 109.3
N4 C4 H4B 109.3
H4A C4 H4B 107.9

loop_
_geom_bond_atom_site_label_1
_geom_bond_atom_site_label_2
_geom_bond_distance
N1 O1 1.3956(11)
N1 C1 1.5234(13)
N1 C3 1.5236(13)
N1 C2 1.5250(13)
N3 C3 1.4460(14)
N3 C6 1.4780(14)
N3 C5 1.4784(15)
O1 H1 1.25(3)
N4 C1 1.4446(14)
N4 C5 1.4775(15)
N4 C4 1.4805(14)
C1 H1A 0.9900
C1 H1B 0.9900
N2 C2 1.4427(14)
N2 C6 1.4772(14)
N2 C4 1.4787(14)
O2 C7 1.2818(15)
O2 H1 1.21(3)
C2 H2A 0.9900
C2 H2B 0.9900
O3 C7 1.2252(15)
C5 H5A 0.9900
C5 H5B 0.9900
C3 H3A 0.9900
C3 H3B 0.9900
C6 H6A 0.9900
C6 H6B 0.9900
C7 H7 0.9500
C4 H4A 0.9900
C4 H4B 0.9900
